data_4332229
loop_
_publ_author_name
'Gosiewska, Silvia'
'Cornelissen, Jeroen J. L. M.'
'Lutz, Martin'
'Spek, Anthony L.'
'van Koten, Gerard'
'Klein Gebbink, Robertus J. M.'

_publ_section_title
;
 Diastereopure Fe(II) and Zn(II) Complexes Derived from a
 TridentateN,N&#x2018;,N-Bis(methyl-l-prolinate)-Substituted Pyridine
 Ligand
;
_journal_issue 10
_journal_name_full 'Inorganic Chemistry'
_journal_page_first 4214
_journal_page_last 4227
_journal_paper_doi 10.1021/ic060134z
_journal_volume 45
_journal_year 2006
_chemical_absolute_configuration ad
_chemical_formula_moiety 'C21 H27 F6 Fe N3 O10 S2'
_chemical_formula_sum 'C21 H27 F6 Fe N3 O10 S2'
_chemical_formula_weight 715.43
_chemical_name_systematic
; 
 ? 
;
_space_group_IT_number 19
_symmetry_cell_setting orthorhombic
_symmetry_space_group_name_Hall 'P 2ac 2ab'
_symmetry_space_group_name_H-M 'P 21 21 21'
_atom_sites_solution_hydrogens difmap
_atom_sites_solution_primary direct
_atom_sites_solution_secondary difmap
_audit_creation_method SHELXL-97
_cell_angle_alpha 90.00
_cell_angle_beta 90.00
_cell_angle_gamma 90.00
_cell_formula_units_Z 4
_cell_length_a 9.0393(6)
_cell_length_b 13.0683(13)
_cell_length_c 24.218(3)
_cell_measurement_reflns_used 71
_cell_measurement_temperature 150(2)
_cell_measurement_theta_max 15.39
_cell_measurement_theta_min 3.71
_cell_volume 2860.8(5)
_computing_cell_refinement Dirax
_computing_data_collection 'Nonius COLLECT'
_computing_data_reduction 'EvalCCD, Sadabs'
_computing_structure_refinement 'SHELXL-97 (Sheldrick, 1997)'
_computing_structure_solution 'DIRDIF-99 (Beurskens et al., 1999)'
_diffrn_ambient_temperature 150(2)
_diffrn_measured_fraction_theta_full 1.000
_diffrn_measured_fraction_theta_max 1.000
_diffrn_measurement_device_type 'Nonius KappaCCD'
_diffrn_radiation_monochromator graphite
_diffrn_radiation_source 'rotating anode'
_diffrn_radiation_type MoK\a
_diffrn_radiation_wavelength 0.71073
_diffrn_reflns_av_R_equivalents 0.0640
_diffrn_reflns_av_sigmaI/netI 0.0471
_diffrn_reflns_limit_h_max 10
_diffrn_reflns_limit_h_min -10
_diffrn_reflns_limit_k_max 15
_diffrn_reflns_limit_k_min -15
_diffrn_reflns_limit_l_max 29
_diffrn_reflns_limit_l_min -29
_diffrn_reflns_number 35955
_diffrn_reflns_theta_full 25.50
_diffrn_reflns_theta_max 25.50
_diffrn_reflns_theta_min 1.68
_exptl_absorpt_coefficient_mu 0.770
_exptl_absorpt_correction_T_max 0.93
_exptl_absorpt_correction_T_min 0.66
_exptl_absorpt_correction_type multi-scan
_exptl_crystal_colour yellow
_exptl_crystal_density_diffrn 1.661
_exptl_crystal_density_method 'not measured'
_exptl_crystal_description needle
_exptl_crystal_F_000 1464
_exptl_crystal_size_max 0.54
_exptl_crystal_size_mid 0.09
_exptl_crystal_size_min 0.09
_refine_diff_density_max 0.603
_refine_diff_density_min -0.302
_refine_diff_density_rms 0.063
_refine_ls_abs_structure_details 'Flack H D (1983), Acta Cryst. A39, 876-881'
_refine_ls_abs_structure_Flack -0.017(15)
_refine_ls_extinction_method none
_refine_ls_goodness_of_fit_ref 1.044
_refine_ls_hydrogen_treatment constr
_refine_ls_matrix_type full
_refine_ls_number_parameters 390
_refine_ls_number_reflns 5315
_refine_ls_number_restraints 0
_refine_ls_restrained_S_all 1.044
_refine_ls_R_factor_all 0.0577
_refine_ls_R_factor_gt 0.0342
_refine_ls_shift/su_max 0.001
_refine_ls_shift/su_mean 0.000
_refine_ls_structure_factor_coef Fsqd
_refine_ls_weighting_details 'calc w=1/[\s^2^(Fo^2^)+(0.0356P)^2^+0.6143P] where P=(Fo^2^+2Fc^2^)/3'
_refine_ls_weighting_scheme calc
_refine_ls_wR_factor_gt 0.0657
_refine_ls_wR_factor_ref 0.0732
_reflns_number_gt 4286
_reflns_number_total 5315
_reflns_threshold_expression I>2\s(I)
_cod_data_source_file ic060134zsup1.cif
_cod_data_source_block s3045a
_cod_database_code 4332229

loop_
_symmetry_equiv_pos_as_xyz
'x, y, z'
'-x+1/2, -y, z+1/2'
'x+1/2, -y+1/2, -z'
'-x, y+1/2, -z+1/2'

loop_
_atom_site_label
_atom_site_type_symbol
_atom_site_fract_x
_atom_site_fract_y
_atom_site_fract_z
_atom_site_U_iso_or_equiv
_atom_site_adp_type
_atom_site_occupancy
_atom_site_symmetry_multiplicity
_atom_site_calc_flag
_atom_site_refinement_flags
Fe1 Fe 0.17112(4) 0.99832(3) 0.124053(15) 0.01847(11) Uani 1 1 d .
S1 S 0.09869(9) 1.25499(6) 0.13878(4) 0.0312(2) Uani 1 1 d .
S2 S 0.30780(8) 0.74583(6) 0.11133(3) 0.02101(17) Uani 1 1 d .
F1 F -0.0051(3) 1.42705(14) 0.10243(9) 0.0555(6) Uani 1 1 d .
F2 F 0.0933(3) 1.33202(17) 0.03943(9) 0.0629(7) Uani 1 1 d .
F3 F -0.1211(2) 1.29509(16) 0.07265(10) 0.0581(6) Uani 1 1 d .
F4 F 0.0635(2) 0.65973(17) 0.14489(9) 0.0495(6) Uani 1 1 d .
F5 F 0.2357(2) 0.66299(16) 0.20565(8) 0.0495(6) Uani 1 1 d .
F6 F 0.2461(2) 0.55748(14) 0.13874(9) 0.0494(6) Uani 1 1 d .
O1 O 0.3024(2) 0.99010(17) 0.05204(8) 0.0266(5) Uani 1 1 d .
O2 O 0.3546(3) 0.90604(17) -0.02484(9) 0.0345(6) Uani 1 1 d .
O3 O 0.3927(2) 1.06116(16) 0.14800(9) 0.0268(5) Uani 1 1 d .
O4 O 0.5166(3) 1.15925(17) 0.20717(9) 0.0370(6) Uani 1 1 d .
O5 O 0.0966(2) 1.15316(15) 0.11459(9) 0.0322(5) Uani 1 1 d .
O6 O -0.0011(3) 1.26771(17) 0.18443(9) 0.0425(6) Uani 1 1 d .
O7 O 0.2435(3) 1.29777(19) 0.14498(11) 0.0432(7) Uani 1 1 d .
O8 O 0.2485(3) 0.83907(17) 0.13218(9) 0.0411(6) Uani 1 1 d .
O9 O 0.4582(2) 0.72632(18) 0.12502(12) 0.0527(8) Uani 1 1 d .
O10 O 0.2668(3) 0.72500(18) 0.05575(9) 0.0379(6) Uani 1 1 d .
N1 N -0.0366(3) 0.94393(17) 0.15488(10) 0.0202(6) Uani 1 1 d .
N2 N 0.0089(3) 0.95608(18) 0.04374(10) 0.0233(6) Uani 1 1 d .
N3 N 0.1855(3) 1.01125(18) 0.21993(9) 0.0214(5) Uani 1 1 d .
C2 C -0.1255(3) 0.8872(2) 0.12287(13) 0.0219(7) Uani 1 1 d .
C3 C -0.2555(3) 0.8462(3) 0.14272(14) 0.0295(8) Uani 1 1 d .
H3 H -0.3185 0.8075 0.1193 0.035 Uiso 1 1 calc R
C4 C -0.2926(4) 0.8624(3) 0.19729(15) 0.0346(9) Uani 1 1 d .
H4 H -0.3816 0.8346 0.2119 0.042 Uiso 1 1 calc R
C5 C -0.2001(4) 0.9191(2) 0.23052(13) 0.0276(8) Uani 1 1 d .
H5 H -0.2239 0.9303 0.2682 0.033 Uiso 1 1 calc R
C6 C -0.0727(3) 0.9592(2) 0.20830(12) 0.0226(7) Uani 1 1 d .
C7 C -0.0711(4) 0.8672(2) 0.06565(13) 0.0264(8) Uani 1 1 d .
H7A H -0.0047 0.8070 0.0659 0.032 Uiso 1 1 calc R
H7B H -0.1562 0.8514 0.0413 0.032 Uiso 1 1 calc R
C8 C -0.0927(4) 1.0394(2) 0.02739(14) 0.0324(8) Uani 1 1 d .
H8A H -0.1145 1.0848 0.0591 0.039 Uiso 1 1 calc R
H8B H -0.1868 1.0115 0.0129 0.039 Uiso 1 1 calc R
C9 C -0.0091(4) 1.0963(3) -0.01710(14) 0.0371(9) Uani 1 1 d .
H9A H -0.0767 1.1378 -0.0402 0.044 Uiso 1 1 calc R
H9B H 0.0678 1.1413 -0.0011 0.044 Uiso 1 1 calc R
C10 C 0.0590(4) 1.0097(3) -0.04986(12) 0.0364(8) Uani 1 1 d .
H10A H 0.1470 1.0333 -0.0706 0.044 Uiso 1 1 calc R
H10B H -0.0133 0.9801 -0.0761 0.044 Uiso 1 1 calc R
C11 C 0.1021(4) 0.9318(3) -0.00495(12) 0.0274(8) Uani 1 1 d .
H11 H 0.0835 0.8603 -0.0179 0.033 Uiso 1 1 calc R
C12 C 0.2607(4) 0.9456(2) 0.01093(13) 0.0230(8) Uani 1 1 d .
C13 C 0.5075(4) 0.9108(3) -0.00845(16) 0.0436(10) Uani 1 1 d .
H13A H 0.5327 0.9813 0.0018 0.065 Uiso 1 1 calc R
H13B H 0.5703 0.8888 -0.0392 0.065 Uiso 1 1 calc R
H13C H 0.5237 0.8657 0.0233 0.065 Uiso 1 1 calc R
C14 C 0.0323(3) 1.0255(2) 0.24014(12) 0.0267(8) Uani 1 1 d .
H14A H 0.0033 1.0982 0.2360 0.032 Uiso 1 1 calc R
H14B H 0.0272 1.0078 0.2798 0.032 Uiso 1 1 calc R
C15 C 0.2548(4) 0.9198(3) 0.24593(13) 0.0262(8) Uani 1 1 d .
H15A H 0.3359 0.8932 0.2225 0.031 Uiso 1 1 calc R
H15B H 0.1806 0.8649 0.2512 0.031 Uiso 1 1 calc R
C16 C 0.3151(4) 0.9557(3) 0.30156(14) 0.0367(9) Uani 1 1 d .
H16A H 0.2424 0.9429 0.3314 0.044 Uiso 1 1 calc R
H16B H 0.4084 0.9198 0.3107 0.044 Uiso 1 1 calc R
C17 C 0.3417(5) 1.0695(3) 0.29429(13) 0.0426(10) Uani 1 1 d .
H17A H 0.4485 1.0854 0.2973 0.051 Uiso 1 1 calc R
H17B H 0.2876 1.1090 0.3227 0.051 Uiso 1 1 calc R
C18 C 0.2841(4) 1.0956(3) 0.23636(13) 0.0276(8) Uani 1 1 d .
H18 H 0.2271 1.1611 0.2376 0.033 Uiso 1 1 calc R
C19 C 0.4027(4) 1.1025(2) 0.19286(13) 0.0258(8) Uani 1 1 d .
C20 C 0.6296(4) 1.1733(3) 0.16537(16) 0.0465(10) Uani 1 1 d .
H20A H 0.6637 1.1063 0.1524 0.070 Uiso 1 1 calc R
H20B H 0.7131 1.2110 0.1812 0.070 Uiso 1 1 calc R
H20C H 0.5884 1.2120 0.1343 0.070 Uiso 1 1 calc R
C21 C 0.0116(5) 1.3300(3) 0.08516(16) 0.0443(10) Uani 1 1 d .
C22 C 0.2075(4) 0.6522(3) 0.15226(13) 0.0287(8) Uani 1 1 d .

loop_
_atom_site_aniso_label
_atom_site_aniso_U_11
_atom_site_aniso_U_22
_atom_site_aniso_U_33
_atom_site_aniso_U_23
_atom_site_aniso_U_13
_atom_site_aniso_U_12
Fe1 0.0186(2) 0.0198(2) 0.0170(2) -0.0036(2) 0.00099(18) -0.0023(2)
S1 0.0365(5) 0.0229(4) 0.0343(5) -0.0026(4) -0.0001(4) -0.0008(4)
S2 0.0200(4) 0.0186(4) 0.0244(4) 0.0007(3) -0.0019(3) -0.0024(4)
F1 0.0760(16) 0.0235(10) 0.0671(16) 0.0013(10) 0.0043(13) 0.0118(12)
F2 0.097(2) 0.0498(14) 0.0423(14) 0.0084(11) 0.0202(13) 0.0053(14)
F3 0.0492(15) 0.0449(13) 0.0802(18) 0.0063(12) -0.0234(13) 0.0073(11)
F4 0.0256(12) 0.0724(15) 0.0504(14) 0.0265(12) 0.0034(10) -0.0098(11)
F5 0.0714(16) 0.0543(14) 0.0228(11) 0.0112(10) -0.0056(10) -0.0084(12)
F6 0.0588(14) 0.0232(11) 0.0663(15) 0.0068(10) 0.0115(12) -0.0076(10)
O1 0.0239(12) 0.0369(13) 0.0191(10) -0.0086(11) 0.0008(9) -0.0004(12)
O2 0.0382(16) 0.0397(14) 0.0256(13) -0.0064(11) 0.0106(11) -0.0006(12)
O3 0.0260(12) 0.0295(12) 0.0249(12) -0.0073(10) -0.0026(10) -0.0056(11)
O4 0.0320(14) 0.0417(14) 0.0371(15) -0.0071(12) -0.0054(12) -0.0173(12)
O5 0.0424(14) 0.0206(11) 0.0335(14) -0.0039(10) -0.0072(12) 0.0006(11)
O6 0.0527(16) 0.0414(14) 0.0334(14) -0.0043(12) 0.0125(12) 0.0004(14)
O7 0.0374(15) 0.0374(14) 0.0549(17) -0.0083(13) 0.0004(13) -0.0041(12)
O8 0.0696(18) 0.0240(12) 0.0296(14) -0.0009(11) 0.0050(12) 0.0110(12)
O9 0.0230(13) 0.0491(16) 0.086(2) 0.0278(15) -0.0103(14) -0.0084(12)
O10 0.0526(16) 0.0404(15) 0.0206(12) -0.0078(10) 0.0074(11) -0.0185(12)
N1 0.0224(14) 0.0201(13) 0.0180(14) 0.0005(11) 0.0003(11) -0.0016(12)
N2 0.0264(16) 0.0229(14) 0.0207(14) -0.0014(11) 0.0008(12) -0.0022(13)
N3 0.0219(13) 0.0228(13) 0.0195(12) -0.0040(11) 0.0000(11) -0.0015(14)
C2 0.0219(17) 0.0217(15) 0.0223(17) -0.0006(14) -0.0052(14) -0.0038(13)
C3 0.0247(19) 0.0314(18) 0.032(2) 0.0047(15) -0.0070(16) -0.0087(16)
C4 0.023(2) 0.036(2) 0.044(2) 0.0117(17) 0.0083(17) -0.0045(16)
C5 0.024(2) 0.0325(19) 0.0260(18) 0.0047(15) 0.0070(16) 0.0038(16)
C6 0.0235(19) 0.0216(16) 0.0227(18) 0.0017(13) 0.0010(14) 0.0047(14)
C7 0.027(2) 0.0280(18) 0.0238(18) -0.0022(14) -0.0048(15) -0.0093(15)
C8 0.027(2) 0.036(2) 0.034(2) 0.0023(16) -0.0050(16) 0.0003(17)
C9 0.039(2) 0.038(2) 0.034(2) 0.0094(17) -0.0065(18) -0.0011(19)
C10 0.043(2) 0.048(2) 0.0184(16) 0.0064(18) -0.0059(14) -0.006(2)
C11 0.034(2) 0.0298(18) 0.0185(17) -0.0073(14) 0.0014(15) -0.0069(17)
C12 0.0311(19) 0.0197(17) 0.0183(17) 0.0017(14) 0.0076(15) -0.0007(15)
C13 0.036(2) 0.055(2) 0.040(2) 0.004(2) 0.0181(19) 0.014(2)
C14 0.031(2) 0.031(2) 0.0181(16) -0.0016(14) 0.0078(14) 0.0005(15)
C15 0.031(2) 0.0259(18) 0.0215(17) -0.0007(15) -0.0031(15) -0.0002(15)
C16 0.041(2) 0.045(2) 0.0244(18) -0.0014(15) -0.0113(18) -0.0014(19)
C17 0.053(3) 0.051(2) 0.0239(19) -0.0039(17) -0.0064(19) -0.021(2)
C18 0.034(2) 0.0268(18) 0.0216(18) -0.0070(14) -0.0042(16) -0.0069(16)
C19 0.0259(19) 0.0217(17) 0.030(2) -0.0004(15) -0.0078(16) -0.0036(15)
C20 0.031(2) 0.055(2) 0.053(3) 0.001(2) 0.0017(19) -0.0190(19)
C21 0.059(3) 0.027(2) 0.047(2) 0.0019(18) 0.006(2) 0.004(2)
C22 0.028(2) 0.033(2) 0.0254(19) 0.0040(15) 0.0007(15) -0.0021(16)

loop_
_atom_type_symbol
_atom_type_description
_atom_type_scat_dispersion_real
_atom_type_scat_dispersion_imag
_atom_type_scat_source
C C 0.0033 0.0016 'International Tables Vol C Tables 4.2.6.8 and 6.1.1.4'
H H 0.0000 0.0000 'International Tables Vol C Tables 4.2.6.8 and 6.1.1.4'
F F 0.0171 0.0103 'International Tables Vol C Tables 4.2.6.8 and 6.1.1.4'
Fe Fe 0.3463 0.8444 'International Tables Vol C Tables 4.2.6.8 and 6.1.1.4'
N N 0.0061 0.0033 'International Tables Vol C Tables 4.2.6.8 and 6.1.1.4'
O O 0.0106 0.0060 'International Tables Vol C Tables 4.2.6.8 and 6.1.1.4'
S S 0.1246 0.1234 'International Tables Vol C Tables 4.2.6.8 and 6.1.1.4'

loop_
_geom_angle_atom_site_label_1
_geom_angle_atom_site_label_2
_geom_angle_atom_site_label_3
_geom_angle
O1 Fe1 N1 139.77(9)
O1 Fe1 O5 97.83(9)
N1 Fe1 O5 94.30(9)
O1 Fe1 O8 81.22(8)
N1 Fe1 O8 86.20(9)
O5 Fe1 O8 178.98(9)
O1 Fe1 O3 74.34(8)
N1 Fe1 O3 144.57(9)
O5 Fe1 O3 87.86(8)
O8 Fe1 O3 92.25(9)
O1 Fe1 N3 142.60(8)
N1 Fe1 N3 74.09(9)
O5 Fe1 N3 93.18(9)
O8 Fe1 N3 87.81(8)
O3 Fe1 N3 70.48(8)
O7 S1 O6 116.62(15)
O7 S1 O5 114.31(14)
O6 S1 O5 114.06(14)
O7 S1 C21 105.19(18)
O6 S1 C21 102.51(17)
O5 S1 C21 101.62(16)
O9 S2 O10 115.79(17)
O9 S2 O8 115.50(16)
O10 S2 O8 113.67(15)
O9 S2 C22 103.24(15)
O10 S2 C22 104.92(14)
O8 S2 C22 101.25(15)
C12 O1 Fe1 121.8(2)
C12 O2 C13 114.8(3)
C19 O3 Fe1 117.4(2)
C19 O4 C20 116.0(3)
S1 O5 Fe1 144.71(14)
S2 O8 Fe1 153.62(15)
C2 N1 C6 119.4(3)
C2 N1 Fe1 120.5(2)
C6 N1 Fe1 119.83(19)
C7 N2 C8 111.9(3)
C7 N2 C11 113.4(2)
C8 N2 C11 107.3(2)
C18 N3 C14 112.5(2)
C18 N3 C15 103.4(2)
C14 N3 C15 110.8(2)
C18 N3 Fe1 110.92(17)
C14 N3 Fe1 106.62(17)
C15 N3 Fe1 112.73(18)
N1 C2 C3 121.6(3)
N1 C2 C7 115.8(3)
C3 C2 C7 122.4(3)
C2 C3 C4 118.8(3)
C2 C3 H3 120.6
C4 C3 H3 120.6
C5 C4 C3 119.7(3)
C5 C4 H4 120.2
C3 C4 H4 120.2
C6 C5 C4 119.0(3)
C6 C5 H5 120.5
C4 C5 H5 120.5
N1 C6 C5 121.5(3)
N1 C6 C14 115.2(3)
C5 C6 C14 123.3(3)
N2 C7 C2 111.0(2)
N2 C7 H7A 109.4
C2 C7 H7A 109.4
N2 C7 H7B 109.4
C2 C7 H7B 109.4
H7A C7 H7B 108.0
N2 C8 C9 104.0(3)
N2 C8 H8A 110.9
C9 C8 H8A 110.9
N2 C8 H8B 110.9
C9 C8 H8B 110.9
H8A C8 H8B 109.0
C10 C9 C8 102.1(3)
C10 C9 H9A 111.3
C8 C9 H9A 111.3
C10 C9 H9B 111.3
C8 C9 H9B 111.3
H9A C9 H9B 109.2
C9 C10 C11 103.1(2)
C9 C10 H10A 111.1
C11 C10 H10A 111.1
C9 C10 H10B 111.1
C11 C10 H10B 111.1
H10A C10 H10B 109.1
N2 C11 C12 108.3(2)
N2 C11 C10 106.0(3)
C12 C11 C10 110.1(3)
N2 C11 H11 110.7
C12 C11 H11 110.7
C10 C11 H11 110.7
O1 C12 O2 121.8(3)
O1 C12 C11 124.6(3)
O2 C12 C11 113.6(3)
O2 C13 H13A 109.5
O2 C13 H13B 109.5
H13A C13 H13B 109.5
O2 C13 H13C 109.5
H13A C13 H13C 109.5
H13B C13 H13C 109.5
N3 C14 C6 110.4(2)
N3 C14 H14A 109.6
C6 C14 H14A 109.6
N3 C14 H14B 109.6
C6 C14 H14B 109.6
H14A C14 H14B 108.1
N3 C15 C16 106.1(3)
N3 C15 H15A 110.5
C16 C15 H15A 110.5
N3 C15 H15B 110.5
C16 C15 H15B 110.5
H15A C15 H15B 108.7
C17 C16 C15 104.8(3)
C17 C16 H16A 110.8
C15 C16 H16A 110.8
C17 C16 H16B 110.8
C15 C16 H16B 110.8
H16A C16 H16B 108.9
C16 C17 C18 105.7(3)
C16 C17 H17A 110.6
C18 C17 H17A 110.6
C16 C17 H17B 110.6
C18 C17 H17B 110.6
H17A C17 H17B 108.7
N3 C18 C19 106.6(2)
N3 C18 C17 106.6(3)
C19 C18 C17 114.3(3)
N3 C18 H18 109.7
C19 C18 H18 109.7
C17 C18 H18 109.7
O3 C19 O4 122.9(3)
O3 C19 C18 123.1(3)
O4 C19 C18 114.0(3)
O4 C20 H20A 109.5
O4 C20 H20B 109.5
H20A C20 H20B 109.5
O4 C20 H20C 109.5
H20A C20 H20C 109.5
H20B C20 H20C 109.5
F3 C21 F2 108.7(3)
F3 C21 F1 107.3(3)
F2 C21 F1 107.6(3)
F3 C21 S1 111.9(3)
F2 C21 S1 111.5(3)
F1 C21 S1 109.7(3)
F4 C22 F5 108.3(3)
F4 C22 F6 107.2(3)
F5 C22 F6 106.8(3)
F4 C22 S2 111.6(2)
F5 C22 S2 111.4(2)
F6 C22 S2 111.2(2)

loop_
_geom_bond_atom_site_label_1
_geom_bond_atom_site_label_2
_geom_bond_distance
Fe1 O1 2.1125(19)
Fe1 N1 2.142(2)
Fe1 O5 2.145(2)
Fe1 O8 2.204(2)
Fe1 O3 2.241(2)
Fe1 N3 2.332(2)
S1 O7 1.431(2)
S1 O6 1.436(2)
S1 O5 1.454(2)
S1 C21 1.808(4)
S2 O9 1.422(2)
S2 O10 1.422(2)
S2 O8 1.424(2)
S2 C22 1.817(3)
F1 C21 1.344(4)
F2 C21 1.332(4)
F3 C21 1.318(5)
F4 C22 1.318(4)
F5 C22 1.325(4)
F6 C22 1.327(4)
O1 C12 1.213(4)
O2 C12 1.319(4)
O2 C13 1.440(4)
O3 C19 1.217(4)
O4 C19 1.316(4)
O4 C20 1.450(4)
N1 C2 1.341(4)
N1 C6 1.349(4)
N2 C7 1.468(4)
N2 C8 1.478(4)
N2 C11 1.483(4)
N3 C18 1.473(4)
N3 C14 1.481(4)
N3 C15 1.489(4)
C2 C3 1.378(4)
C2 C7 1.493(4)
C3 C4 1.380(5)
C3 H3 0.9500
C4 C5 1.377(5)
C4 H4 0.9500
C5 C6 1.375(4)
C5 H5 0.9500
C6 C14 1.499(4)
C7 H7A 0.9900
C7 H7B 0.9900
C8 C9 1.511(5)
C8 H8A 0.9900
C8 H8B 0.9900
C9 C10 1.513(5)
C9 H9A 0.9900
C9 H9B 0.9900
C10 C11 1.540(5)
C10 H10A 0.9900
C10 H10B 0.9900
C11 C12 1.496(4)
C11 H11 1.0000
C13 H13A 0.9800
C13 H13B 0.9800
C13 H13C 0.9800
C14 H14A 0.9900
C14 H14B 0.9900
C15 C16 1.527(4)
C15 H15A 0.9900
C15 H15B 0.9900
C16 C17 1.518(5)
C16 H16A 0.9900
C16 H16B 0.9900
C17 C18 1.535(5)
C17 H17A 0.9900
C17 H17B 0.9900
C18 C19 1.505(4)
C18 H18 1.0000
C20 H20A 0.9800
C20 H20B 0.9800
C20 H20C 0.9800

loop_
_geom_torsion_atom_site_label_1
_geom_torsion_atom_site_label_2
_geom_torsion_atom_site_label_3
_geom_torsion_atom_site_label_4
_geom_torsion
N1 Fe1 O1 C12 2.9(3)
O5 Fe1 O1 C12 -103.4(2)
O8 Fe1 O1 C12 76.2(2)
O3 Fe1 O1 C12 171.1(3)
N3 Fe1 O1 C12 150.8(2)
O1 Fe1 O3 C19 170.1(2)
N1 Fe1 O3 C19 -23.0(3)
O5 Fe1 O3 C19 71.4(2)
O8 Fe1 O3 C19 -109.6(2)
N3 Fe1 O3 C19 -22.8(2)
O7 S1 O5 Fe1 59.6(3)
O6 S1 O5 Fe1 -78.1(3)
C21 S1 O5 Fe1 172.4(3)
O1 Fe1 O5 S1 -117.1(3)
N1 Fe1 O5 S1 101.4(3)
O3 Fe1 O5 S1 -43.2(3)
N3 Fe1 O5 S1 27.1(3)
O9 S2 O8 Fe1 105.6(4)
O10 S2 O8 Fe1 -31.8(4)
C22 S2 O8 Fe1 -143.7(4)
O1 Fe1 O8 S2 -20.6(4)
N1 Fe1 O8 S2 121.1(4)
O3 Fe1 O8 S2 -94.4(4)
N3 Fe1 O8 S2 -164.7(4)
O1 Fe1 N1 C2 -1.7(3)
O5 Fe1 N1 C2 105.8(2)
O8 Fe1 N1 C2 -73.3(2)
O3 Fe1 N1 C2 -161.85(19)
N3 Fe1 N1 C2 -162.1(2)
O1 Fe1 N1 C6 172.52(19)
O5 Fe1 N1 C6 -80.0(2)
O8 Fe1 N1 C6 100.9(2)
O3 Fe1 N1 C6 12.4(3)
N3 Fe1 N1 C6 12.1(2)
O1 Fe1 N3 C18 50.3(3)
N1 Fe1 N3 C18 -150.6(2)
O5 Fe1 N3 C18 -57.0(2)
O8 Fe1 N3 C18 122.7(2)
O3 Fe1 N3 C18 29.55(19)
O1 Fe1 N3 C14 173.03(16)
N1 Fe1 N3 C14 -27.84(18)
O5 Fe1 N3 C14 65.73(18)
O8 Fe1 N3 C14 -114.52(18)
O3 Fe1 N3 C14 152.32(19)
O1 Fe1 N3 C15 -65.2(3)
N1 Fe1 N3 C15 93.9(2)
O5 Fe1 N3 C15 -172.5(2)
O8 Fe1 N3 C15 7.3(2)
O3 Fe1 N3 C15 -85.9(2)
C6 N1 C2 C3 1.9(4)
Fe1 N1 C2 C3 176.1(2)
C6 N1 C2 C7 -175.2(3)
Fe1 N1 C2 C7 -1.0(3)
N1 C2 C3 C4 -1.5(5)
C7 C2 C3 C4 175.4(3)
C2 C3 C4 C5 0.2(5)
C3 C4 C5 C6 0.6(5)
C2 N1 C6 C5 -1.0(4)
Fe1 N1 C6 C5 -175.3(2)
C2 N1 C6 C14 -178.7(3)
Fe1 N1 C6 C14 7.0(3)
C4 C5 C6 N1 -0.2(5)
C4 C5 C6 C14 177.3(3)
C8 N2 C7 C2 -75.4(3)
C11 N2 C7 C2 163.1(3)
N1 C2 C7 N2 -35.8(4)
C3 C2 C7 N2 147.1(3)
C7 N2 C8 C9 -153.1(3)
C11 N2 C8 C9 -28.1(3)
N2 C8 C9 C10 41.2(3)
C8 C9 C10 C11 -38.0(3)
C7 N2 C11 C12 -113.7(3)
C8 N2 C11 C12 122.1(3)
C7 N2 C11 C10 128.1(3)
C8 N2 C11 C10 4.0(3)
C9 C10 C11 N2 21.5(3)
C9 C10 C11 C12 -95.5(3)
Fe1 O1 C12 O2 -153.5(2)
Fe1 O1 C12 C11 27.7(4)
C13 O2 C12 O1 5.9(4)
C13 O2 C12 C11 -175.2(3)
N2 C11 C12 O1 -14.6(4)
C10 C11 C12 O1 100.9(4)
N2 C11 C12 O2 166.5(2)
C10 C11 C12 O2 -78.0(3)
C18 N3 C14 C6 161.6(2)
C15 N3 C14 C6 -83.2(3)
Fe1 N3 C14 C6 39.8(3)
N1 C6 C14 N3 -33.1(3)
C5 C6 C14 N3 149.3(3)
C18 N3 C15 C16 36.8(3)
C14 N3 C15 C16 -83.9(3)
Fe1 N3 C15 C16 156.7(2)
N3 C15 C16 C17 -25.3(4)
C15 C16 C17 C18 4.4(4)
C14 N3 C18 C19 -151.8(2)
C15 N3 C18 C19 88.6(3)
Fe1 N3 C18 C19 -32.5(3)
C14 N3 C18 C17 85.7(3)
C15 N3 C18 C17 -33.9(3)
Fe1 N3 C18 C17 -155.0(2)
C16 C17 C18 N3 18.3(4)
C16 C17 C18 C19 -99.3(4)
Fe1 O3 C19 O4 -166.4(2)
Fe1 O3 C19 C18 12.0(4)
C20 O4 C19 O3 2.1(4)
C20 O4 C19 C18 -176.4(3)
N3 C18 C19 O3 15.2(4)
C17 C18 C19 O3 132.7(3)
N3 C18 C19 O4 -166.3(2)
C17 C18 C19 O4 -48.8(4)
O7 S1 C21 F3 176.3(2)
O6 S1 C21 F3 -61.3(3)
O5 S1 C21 F3 56.9(3)
O7 S1 C21 F2 54.3(3)
O6 S1 C21 F2 176.7(3)
O5 S1 C21 F2 -65.1(3)
O7 S1 C21 F1 -64.8(3)
O6 S1 C21 F1 57.6(3)
O5 S1 C21 F1 175.8(3)
O9 S2 C22 F4 179.6(3)
O10 S2 C22 F4 -58.7(3)
O8 S2 C22 F4 59.7(3)
O9 S2 C22 F5 58.3(3)
O10 S2 C22 F5 -180.0(2)
O8 S2 C22 F5 -61.5(3)
O9 S2 C22 F6 -60.7(3)
O10 S2 C22 F6 61.0(3)
O8 S2 C22 F6 179.5(2)
